data_7211115
loop_
_publ_author_name
'Rees, Gregory J.'
'Day, Stephen P.'
'Lari, Alberth'
'Howes, Andrew P.'
'Iuga, Dinu'
'Pitak, Mateusz B.'
'Coles, Simon J.'
'Threlfall, Terry L.'
'Light, Mark E.'
'Smith, Mark E.'
'Quigley, David'
'Wallis, John D.'
'Hanna, John V.'

_publ_section_title
;
 A multinuclear solid state NMR, density functional theory and X-Ray
 diffraction study of hydrogen bonding in Group I hydrogen dibenzoates
;
_journal_issue 43
_journal_name_full CrystEngComm
_journal_page_first 8823
_journal_paper_doi 10.1039/c3ce41258j
_journal_volume 15
_journal_year 2013
_chemical_formula_sum 'C14 H11 K O4'
_chemical_formula_weight 282.33
_chemical_name_systematic
; 
potassium hemibenzoate
;
_space_group_IT_number 15
_symmetry_cell_setting monoclinic
_symmetry_space_group_name_Hall '-C 2yc'
_symmetry_space_group_name_H-M 'C 1 2/c 1'
_atom_sites_solution_hydrogens difmap
_atom_sites_solution_primary direct
_atom_sites_solution_secondary difmap
_audit_creation_method SHELXL-97
_cell_angle_alpha 90.00
_cell_angle_beta 97.096(9)
_cell_angle_gamma 90.00
_cell_formula_units_Z 4
_cell_length_a 29.586(2)
_cell_length_b 3.7964(3)
_cell_length_c 11.1214(8)
_cell_measurement_reflns_used 27697
_cell_measurement_temperature 120(2)
_cell_measurement_theta_max 27.48
_cell_measurement_theta_min 2.91
_cell_volume 1239.59(16)
_computing_cell_refinement 'DENZO (Otwinowski & Minor, 1997) & COLLECT (Hooft, R.W.W., 1998)'
_computing_data_collection 'COLLECT (Hooft, R.W.W., 1998)'
_computing_data_reduction 'DENZO (Otwinowski & Minor, 1997) & COLLECT (Hooft, R.W.W., 1998)'
_computing_structure_refinement 'SHELXL-97 (Sheldrick, 1997)'
_computing_structure_solution 'SHELXS-97 (Sheldrick, 1990)'
_diffrn_ambient_temperature 120(2)
_diffrn_detector_area_resol_mean 9.091
_diffrn_measured_fraction_theta_full 0.996
_diffrn_measured_fraction_theta_max 0.989
_diffrn_measurement_device_type
;
 Bruker-Nonius Roper CCD camera on \k-goniostat 
;
_diffrn_measurement_method '\f & \w scans'
_diffrn_radiation_monochromator graphite
_diffrn_radiation_source 'Bruker-Nonius FR591 rotating anode'
_diffrn_radiation_type MoK\a
_diffrn_radiation_wavelength 0.71073
_diffrn_reflns_av_R_equivalents 0.0729
_diffrn_reflns_av_sigmaI/netI 0.0406
_diffrn_reflns_limit_h_max 38
_diffrn_reflns_limit_h_min -38
_diffrn_reflns_limit_k_max 4
_diffrn_reflns_limit_k_min -4
_diffrn_reflns_limit_l_max 13
_diffrn_reflns_limit_l_min -14
_diffrn_reflns_number 12549
_diffrn_reflns_theta_full 27.50
_diffrn_reflns_theta_max 27.65
_diffrn_reflns_theta_min 3.69
_exptl_absorpt_coefficient_mu 0.435
_exptl_absorpt_correction_T_max 0.746
_exptl_absorpt_correction_T_min 0.534
_exptl_absorpt_correction_type multi-scan
_exptl_absorpt_process_details 'SADABS 2007/2 (Sheldrick, G.M., 2007)'
_exptl_crystal_colour colourless
_exptl_crystal_density_diffrn 1.513
_exptl_crystal_density_method 'not measured'
_exptl_crystal_description plate
_exptl_crystal_F_000 584
_exptl_crystal_size_max 0.50
_exptl_crystal_size_mid 0.40
_exptl_crystal_size_min 0.03
_refine_diff_density_max 0.379
_refine_diff_density_min -0.377
_refine_diff_density_rms 0.073
_refine_ls_extinction_method none
_refine_ls_goodness_of_fit_ref 1.051
_refine_ls_hydrogen_treatment mixed
_refine_ls_matrix_type full
_refine_ls_number_parameters 91
_refine_ls_number_reflns 1428
_refine_ls_number_restraints 0
_refine_ls_restrained_S_all 1.051
_refine_ls_R_factor_all 0.0545
_refine_ls_R_factor_gt 0.0432
_refine_ls_shift/su_max 0.000
_refine_ls_shift/su_mean 0.000
_refine_ls_structure_factor_coef Fsqd
_refine_ls_weighting_details 'calc w=1/[\s^2^(Fo^2^)+(0.0569P)^2^+1.7439P] where P=(Fo^2^+2Fc^2^)/3'
_refine_ls_weighting_scheme calc
_refine_ls_wR_factor_gt 0.1054
_refine_ls_wR_factor_ref 0.1114
_reflns_number_gt 1203
_reflns_number_total 1428
_reflns_threshold_expression >2sigma(I)
_cod_data_source_file c3ce41258j.txt
_cod_data_source_block k_edens
_cod_original_sg_symbol_H-M C2/c
_cod_database_code 7211115

loop_
_symmetry_equiv_pos_as_xyz
'x, y, z'
'-x, y, -z+1/2'
'x+1/2, y+1/2, z'
'-x+1/2, y+1/2, -z+1/2'
'-x, -y, -z'
'x, -y, z-1/2'
'-x+1/2, -y+1/2, -z'
'x+1/2, -y+1/2, z-1/2'

loop_
_atom_site_label
_atom_site_type_symbol
_atom_site_fract_x
_atom_site_fract_y
_atom_site_fract_z
_atom_site_U_iso_or_equiv
_atom_site_adp_type
_atom_site_occupancy
_atom_site_symmetry_multiplicity
_atom_site_calc_flag
_atom_site_refinement_flags
K1 K 0.5000 0.17895(15) 0.2500 0.0211(2) Uani 1 2 d S
O1 O 0.53807(5) 0.4532(4) 0.05538(12) 0.0233(3) Uani 1 1 d .
O2 O 0.55495(4) 0.2979(4) -0.12732(12) 0.0206(3) Uani 1 1 d .
C1 C 0.61423(6) 0.2898(5) 0.03879(16) 0.0172(4) Uani 1 1 d .
C2 C 0.62849(6) 0.3894(5) 0.15862(17) 0.0185(4) Uani 1 1 d .
H2 H 0.6074 0.4884 0.2068 0.022 Uiso 1 1 calc R
C3 C 0.67371(6) 0.3426(5) 0.20676(17) 0.0195(4) Uani 1 1 d .
H3 H 0.6835 0.4128 0.2878 0.023 Uiso 1 1 calc R
C4 C 0.70464(6) 0.1942(5) 0.13737(17) 0.0202(4) Uani 1 1 d .
H4 H 0.7355 0.1630 0.1709 0.024 Uiso 1 1 calc R
C5 C 0.69043(6) 0.0907(5) 0.01825(18) 0.0208(4) Uani 1 1 d .
H5 H 0.7115 -0.0126 -0.0292 0.025 Uiso 1 1 calc R
C6 C 0.64541(6) 0.1392(5) -0.03053(17) 0.0191(4) Uani 1 1 d .
H6 H 0.6357 0.0694 -0.1117 0.023 Uiso 1 1 calc R
C7 C 0.56618(6) 0.3463(5) -0.01706(17) 0.0181(4) Uani 1 1 d .
H1 H 0.5114(12) 0.473(11) 0.020(3) 0.005(10) Uiso 0.50 1 d P

loop_
_atom_site_aniso_label
_atom_site_aniso_U_11
_atom_site_aniso_U_22
_atom_site_aniso_U_33
_atom_site_aniso_U_23
_atom_site_aniso_U_13
_atom_site_aniso_U_12
K1 0.0268(3) 0.0156(3) 0.0202(3) 0.000 -0.0006(2) 0.000
O1 0.0190(7) 0.0299(8) 0.0204(7) -0.0001(6) 0.0006(6) 0.0033(6)
O2 0.0233(7) 0.0192(7) 0.0186(7) -0.0010(5) 0.0001(5) 0.0007(5)
C1 0.0208(9) 0.0106(8) 0.0204(9) 0.0026(7) 0.0029(7) -0.0010(7)
C2 0.0217(9) 0.0143(9) 0.0196(9) 0.0019(7) 0.0030(7) -0.0003(7)
C3 0.0245(10) 0.0145(9) 0.0193(9) 0.0013(7) 0.0013(7) -0.0027(7)
C4 0.0197(9) 0.0151(9) 0.0250(10) 0.0034(7) -0.0001(7) -0.0001(7)
C5 0.0236(10) 0.0134(9) 0.0261(10) 0.0008(7) 0.0061(8) 0.0012(7)
C6 0.0250(10) 0.0139(9) 0.0185(9) 0.0000(7) 0.0034(7) 0.0003(7)
C7 0.0229(9) 0.0116(9) 0.0197(9) 0.0023(7) 0.0030(7) -0.0006(7)

loop_
_atom_type_symbol
_atom_type_description
_atom_type_scat_dispersion_real
_atom_type_scat_dispersion_imag
_atom_type_scat_source
C C 0.0033 0.0016 'International Tables Vol C Tables 4.2.6.8 and 6.1.1.4'
H H 0.0000 0.0000 'International Tables Vol C Tables 4.2.6.8 and 6.1.1.4'
O O 0.0106 0.0060 'International Tables Vol C Tables 4.2.6.8 and 6.1.1.4'
K K 0.2009 0.2494 'International Tables Vol C Tables 4.2.6.8 and 6.1.1.4'

loop_
_geom_angle_atom_site_label_1
_geom_angle_atom_site_label_2
_geom_angle_atom_site_label_3
_geom_angle
_geom_angle_site_symmetry_1
_geom_angle_site_symmetry_3
O2 K1 O2 95.39(6) 5_655 6_556
O2 K1 O1 111.81(4) 5_655 2_655
O2 K1 O1 97.79(4) 6_556 2_655
O2 K1 O1 97.79(4) 5_655 .
O2 K1 O1 111.81(4) 6_556 .
O1 K1 O1 135.74(6) 2_655 .
O2 K1 O2 177.35(4) 5_655 6_566
O2 K1 O2 87.26(4) 6_556 6_566
O1 K1 O2 67.73(4) 2_655 6_566
O1 K1 O2 81.18(4) . 6_566
O2 K1 O2 87.26(4) 5_655 5_665
O2 K1 O2 177.35(4) 6_556 5_665
O1 K1 O2 81.18(4) 2_655 5_665
O1 K1 O2 67.73(4) . 5_665
O2 K1 O2 90.09(6) 6_566 5_665
O2 K1 K1 47.70(3) 5_655 1_545
O2 K1 K1 47.70(3) 6_556 1_545
O1 K1 K1 112.13(3) 2_655 1_545
O1 K1 K1 112.13(3) . 1_545
O2 K1 K1 134.96(3) 6_566 1_545
O2 K1 K1 134.96(3) 5_665 1_545
O2 K1 K1 132.30(3) 5_655 1_565
O2 K1 K1 132.30(3) 6_556 1_565
O1 K1 K1 67.87(3) 2_655 1_565
O1 K1 K1 67.87(3) . 1_565
O2 K1 K1 45.04(3) 6_566 1_565
O2 K1 K1 45.04(3) 5_665 1_565
K1 K1 K1 180.0 1_545 1_565
O2 K1 H1 86.5(8) 5_655 .
O2 K1 H1 126.0(7) 6_556 .
O1 K1 H1 131.3(8) 2_655 .
O1 K1 H1 17.1(7) . .
O2 K1 H1 91.9(8) 6_566 .
O2 K1 H1 54.0(8) 5_665 .
K1 K1 H1 113.1(9) 1_545 .
K1 K1 H1 66.9(9) 1_565 .
C7 O1 K1 136.52(12) . .
C7 O1 H1 112(3) . .
K1 O1 H1 87(3) . .
C7 O2 K1 132.12(12) . 5_655
C7 O2 K1 116.23(11) . 5_665
K1 O2 K1 87.26(4) 5_655 5_665
C6 C1 C2 119.64(17) . .
C6 C1 C7 119.26(17) . .
C2 C1 C7 121.09(17) . .
C3 C2 C1 119.68(17) . .
C3 C2 H2 120.2 . .
C1 C2 H2 120.2 . .
C4 C3 C2 120.48(17) . .
C4 C3 H3 119.8 . .
C2 C3 H3 119.8 . .
C3 C4 C5 120.01(17) . .
C3 C4 H4 120.0 . .
C5 C4 H4 120.0 . .
C6 C5 C4 119.74(17) . .
C6 C5 H5 120.1 . .
C4 C5 H5 120.1 . .
C5 C6 C1 120.44(17) . .
C5 C6 H6 119.8 . .
C1 C6 H6 119.8 . .
O2 C7 O1 123.15(17) . .
O2 C7 C1 120.85(17) . .
O1 C7 C1 115.98(16) . .

loop_
_geom_bond_atom_site_label_1
_geom_bond_atom_site_label_2
_geom_bond_distance
_geom_bond_site_symmetry_2
K1 O2 2.6895(14) 5_655
K1 O2 2.6895(14) 6_556
K1 O1 2.7641(14) 2_655
K1 O1 2.7641(14) .
K1 O2 2.8110(14) 6_566
K1 O2 2.8110(14) 5_665
K1 K1 3.7964(3) 1_545
K1 K1 3.7964(3) 1_565
K1 H1 2.85(4) .
O1 C7 1.293(2) .
O1 H1 0.84(3) .
O2 C7 1.244(2) .
O2 K1 2.6895(14) 5_655
O2 K1 2.8110(14) 5_665
C1 C6 1.396(3) .
C1 C2 1.399(3) .
C1 C7 1.495(3) .
C2 C3 1.390(3) .
C2 H2 0.9500 .
C3 C4 1.387(3) .
C3 H3 0.9500 .
C4 C5 1.396(3) .
C4 H4 0.9500 .
C5 C6 1.387(3) .
C5 H5 0.9500 .
C6 H6 0.9500 .

loop_
_geom_torsion_atom_site_label_1
_geom_torsion_atom_site_label_2
_geom_torsion_atom_site_label_3
_geom_torsion_atom_site_label_4
_geom_torsion
_geom_torsion_site_symmetry_1
O2 K1 O1 C7 -70.22(17) 5_655
O2 K1 O1 C7 28.81(18) 6_556
O1 K1 O1 C7 157.12(17) 2_655
O2 K1 O1 C7 112.25(17) 6_566
O2 K1 O1 C7 -154.01(18) 5_665
K1 K1 O1 C7 -22.88(17) 1_545
K1 K1 O1 C7 157.12(17) 1_565
C6 C1 C2 C3 1.1(3) .
C7 C1 C2 C3 -178.15(16) .
C1 C2 C3 C4 -0.8(3) .
C2 C3 C4 C5 0.0(3) .
C3 C4 C5 C6 0.5(3) .
C4 C5 C6 C1 -0.2(3) .
C2 C1 C6 C5 -0.6(3) .
C7 C1 C6 C5 178.64(16) .
K1 O2 C7 O1 -67.8(2) 5_655
K1 O2 C7 O1 44.1(2) 5_665
K1 O2 C7 C1 113.57(17) 5_655
K1 O2 C7 C1 -134.49(14) 5_665
K1 O1 C7 O2 114.02(18) .
K1 O1 C7 C1 -67.3(2) .
C6 C1 C7 O2 -8.1(3) .
C2 C1 C7 O2 171.14(17) .
C6 C1 C7 O1 173.23(16) .
C2 C1 C7 O1 -7.6(3) .
